data_8105725
loop_
_publ_author_name
'Li, Zhang'
'Qiong, Wu'
'Jin, Tong-Yin'
'Zhang, Ya-Zhai'
'Wang, Xiao-Zhong'
'Zhang, Heng-Qiang'

_publ_section_title
;
 Crystal structure of
 (Z)-4-(furan-2-yl((4-iodophenyl)amino)methylene)-5-methyl-2(p-tolyl)-2,4-dihydro-3H-pyrazol-3-one,
 C21H16I N3O2
;
_journal_issue 3
_journal_name_full 'Zeitschrift f\"ur Kristallographie - New Crystal Structures'
_journal_page_first 467
_journal_page_last 469
_journal_paper_doi 10.1515/ncrs-2022-0077
_journal_volume 237
_journal_year 2022
_chemical_formula_moiety 'C22 H18 I N3 O2'
_chemical_formula_sum 'C22 H18 I N3 O2'
_chemical_formula_weight 483.29
_space_group_crystal_system monoclinic
_space_group_IT_number 14
_space_group_name_Hall '-P 2ybc'
_space_group_name_H-M_alt 'P 1 21/c 1'
_atom_sites_solution_hydrogens mixed
_cell_angle_alpha 90
_cell_angle_beta 99.803(5)
_cell_angle_gamma 90
_cell_formula_units_Z 4
_cell_length_a 12.7439(9)
_cell_length_b 11.8391(8)
_cell_length_c 13.4459(7)
_cell_measurement_reflns_used 2215
_cell_measurement_temperature 173(10)
_cell_measurement_theta_max 28.7150
_cell_measurement_theta_min 4.0770
_cell_volume 1999.0(2)
_computing_cell_refinement 'CrysAlisPro 1.171.38.41 (Rigaku OD, 2015)'
_computing_data_collection 'CrysAlisPro 1.171.38.41 (Rigaku OD, 2015)'
_computing_data_reduction 'CrysAlisPro 1.171.38.41 (Rigaku OD, 2015)'
_computing_molecular_graphics 'PLATON (Spek, 2009)'
_computing_publication_material 'PLATON (Spek, 2009)'
_computing_structure_refinement 'SHELXL-2018/1 (Sheldrick, 2015)'
_computing_structure_solution 'SHELXS-2018/1 (Sheldrick, 2015)'
_diffrn_ambient_temperature 173(10)
_diffrn_detector_area_resol_mean 16.1213
_diffrn_measured_fraction_theta_full 0.998
_diffrn_measured_fraction_theta_max 0.998
_diffrn_measurement_device_type 'Enhance (Mo) X-ray Source'
_diffrn_radiation_type MoK\a
_diffrn_radiation_wavelength 0.71073
_diffrn_reflns_av_R_equivalents 0.0226
_diffrn_reflns_av_unetI/netI 0.0338
_diffrn_reflns_Laue_measured_fraction_full 0.998
_diffrn_reflns_Laue_measured_fraction_max 0.998
_diffrn_reflns_limit_h_max 14
_diffrn_reflns_limit_h_min -15
_diffrn_reflns_limit_k_max 14
_diffrn_reflns_limit_k_min -13
_diffrn_reflns_limit_l_max 16
_diffrn_reflns_limit_l_min -16
_diffrn_reflns_number 8887
_diffrn_reflns_point_group_measured_fraction_full 0.998
_diffrn_reflns_point_group_measured_fraction_max 0.998
_diffrn_reflns_theta_full 25.242
_diffrn_reflns_theta_max 25.996
_diffrn_reflns_theta_min 3.442
_diffrn_source 'fine-focus sealed X-ray tube'
_exptl_absorpt_coefficient_mu 1.624
_exptl_absorpt_correction_T_max 1.00000
_exptl_absorpt_correction_T_min 0.75323
_exptl_absorpt_correction_type multi-scan
_exptl_absorpt_process_details
;
CrysAlisPro 1.171.38.41 (Rigaku Oxford Diffraction, 2015)
Empirical absorption correction using spherical harmonics,
 implemented in SCALE3 ABSPACK scaling algorithm.
;
_exptl_crystal_colour yellow
_exptl_crystal_density_diffrn 1.606
_exptl_crystal_description block
_exptl_crystal_F_000 960.0
_exptl_crystal_size_max 0.20
_exptl_crystal_size_mid 0.18
_exptl_crystal_size_min 0.16
_refine_diff_density_max 0.660
_refine_diff_density_min -0.496
_refine_diff_density_rms 0.063
_refine_ls_extinction_coef 0.00088(19)
_refine_ls_extinction_expression Fc^*^=kFc[1+0.001xFc^2^\l^3^/sin(2\q)]^-1/4^
_refine_ls_extinction_method 'SHELXL-2018/1 (Sheldrick 2018)'
_refine_ls_goodness_of_fit_ref 1.064
_refine_ls_hydrogen_treatment mixed
_refine_ls_matrix_type full
_refine_ls_number_parameters 260
_refine_ls_number_reflns 3924
_refine_ls_number_restraints 1
_refine_ls_restrained_S_all 1.064
_refine_ls_R_factor_all 0.0545
_refine_ls_R_factor_gt 0.0365
_refine_ls_shift/su_max 0.000
_refine_ls_shift/su_mean 0.000
_refine_ls_structure_factor_coef Fsqd
_refine_ls_weighting_details 'w=1/[\s^2^(Fo^2^)+(0.0355P)^2^+0.7986P] where P=(Fo^2^+2Fc^2^)/3'
_refine_ls_weighting_scheme calc
_refine_ls_wR_factor_gt 0.0799
_refine_ls_wR_factor_ref 0.0905
_reflns_Friedel_coverage 0.000
_reflns_Friedel_fraction_full .
_reflns_Friedel_fraction_max .
_reflns_number_gt 2943
_reflns_number_total 3932
_reflns_threshold_expression 'I > 2\s(I)'
_cod_data_source_file suppl_j_ncrs-2022-0077_suppl.cif
_cod_data_source_block exp_5196
_cod_original_cell_volume 1999.1(2)
_cod_original_sg_symbol_H-M 'P 21/c'
_cod_database_code 8105725
_shelx_space_group_comment
;
The symmetry employed for this shelxl refinement is uniquely defined
by the following loop, which should always be used as a source of
symmetry information in preference to the above space-group names.
They are only intended as comments.
;

loop_
_space_group_symop_operation_xyz
'x, y, z'
'-x, y+1/2, -z+1/2'
'-x, -y, -z'
'x, -y-1/2, z-1/2'

loop_
_atom_site_label
_atom_site_type_symbol
_atom_site_fract_x
_atom_site_fract_y
_atom_site_fract_z
_atom_site_U_iso_or_equiv
_atom_site_adp_type
_atom_site_occupancy
_atom_site_site_symmetry_order
_atom_site_calc_flag
_atom_site_refinement_flags_posn
_atom_site_refinement_flags_adp
_atom_site_refinement_flags_occupancy
_atom_site_disorder_assembly
_atom_site_disorder_group
C1 C 0.3712(2) -0.0607(3) 0.7844(2) 0.0437(8) Uani 1 1 d . . . . .
C2 C 0.3524(3) -0.1590(3) 0.7297(3) 0.0652(11) Uani 1 1 d . . . . .
H2 H 0.318428 -0.156558 0.662833 0.078 Uiso 1 1 calc R U . . .
C3 C 0.3841(3) -0.2611(3) 0.7742(3) 0.0706(12) Uani 1 1 d . . . . .
H3 H 0.370880 -0.326692 0.736113 0.085 Uiso 1 1 calc R U . . .
C4 C 0.4343(3) -0.2696(3) 0.8726(3) 0.0534(9) Uani 1 1 d . . . . .
C5 C 0.4550(3) -0.1709(3) 0.9250(3) 0.0650(11) Uani 1 1 d . . . . .
H5 H 0.491487 -0.173180 0.991029 0.078 Uiso 1 1 calc R U . . .
C6 C 0.4229(3) -0.0676(3) 0.8822(3) 0.0609(10) Uani 1 1 d . . . . .
H6 H 0.436659 -0.002082 0.920330 0.073 Uiso 1 1 calc R U . . .
C7 C 0.4652(4) -0.3822(3) 0.9206(4) 0.0753(12) Uani 1 1 d . . . . .
H7A H 0.531208 -0.374794 0.966750 0.113 Uiso 1 1 calc R U . . .
H7B H 0.473561 -0.436138 0.869258 0.113 Uiso 1 1 calc R U . . .
H7C H 0.410636 -0.407447 0.956580 0.113 Uiso 1 1 calc R U . . .
C8 C 0.2741(3) 0.0711(3) 0.6529(2) 0.0474(8) Uani 1 1 d . . . . .
C9 C 0.2675(3) 0.1930(3) 0.6509(2) 0.0460(8) Uani 1 1 d . . . . .
C10 C 0.3288(3) 0.2287(3) 0.7452(3) 0.0488(8) Uani 1 1 d . . . . .
C11 C 0.3480(4) 0.3456(3) 0.7861(3) 0.0711(12) Uani 1 1 d . . . . .
H11A H 0.387369 0.342077 0.853535 0.107 Uiso 1 1 calc R U . . .
H11B H 0.280964 0.382373 0.786777 0.107 Uiso 1 1 calc R U . . .
H11C H 0.387952 0.387587 0.744141 0.107 Uiso 1 1 calc R U . . .
C12 C 0.2064(3) 0.2514(3) 0.5730(2) 0.0480(8) Uani 1 1 d . . . . .
C13 C 0.1963(3) 0.3744(3) 0.5742(3) 0.0508(9) Uani 1 1 d . U . . .
C14 C 0.1132(3) 0.4370(3) 0.5823(3) 0.0607(10) Uani 1 1 d . U . . .
H14 H 0.046827 0.410798 0.591899 0.073 Uiso 1 1 calc R U . . .
C15 C 0.1421(4) 0.5490(4) 0.5741(4) 0.0824(14) Uani 1 1 d . . . . .
H15 H 0.099557 0.611645 0.580225 0.099 Uiso 1 1 calc R U . . .
C16 C 0.2387(4) 0.5510(4) 0.5562(4) 0.0797(13) Uani 1 1 d . . . . .
H16 H 0.277347 0.615506 0.546490 0.096 Uiso 1 1 calc R U . . .
C17 C 0.0883(3) 0.2341(3) 0.4048(2) 0.0498(9) Uani 1 1 d . . . . .
C18 C 0.0001(3) 0.1723(3) 0.3628(3) 0.0554(9) Uani 1 1 d . . . . .
H18 H -0.017347 0.106851 0.394562 0.066 Uiso 1 1 calc R U . . .
C19 C -0.0627(3) 0.2069(3) 0.2738(3) 0.0545(9) Uani 1 1 d . . . . .
H19 H -0.121684 0.164630 0.245134 0.065 Uiso 1 1 calc R U . . .
C20 C -0.0368(3) 0.3046(3) 0.2281(2) 0.0484(8) Uani 1 1 d . . . . .
C21 C 0.0523(3) 0.3650(3) 0.2682(3) 0.0538(9) Uani 1 1 d . . . . .
H21 H 0.070007 0.429840 0.235710 0.065 Uiso 1 1 calc R U . . .
C22 C 0.1158(3) 0.3301(3) 0.3564(3) 0.0554(9) Uani 1 1 d . . . . .
H22 H 0.176583 0.370686 0.383087 0.066 Uiso 1 1 calc R U . . .
H3A H 0.151(3) 0.128(3) 0.500(3) 0.057(13) Uiso 1 1 d . . . . .
I1 I -0.13391(2) 0.36276(2) 0.09648(2) 0.06770(14) Uani 1 1 d . . . . .
N1 N 0.3383(2) 0.0463(2) 0.7428(2) 0.0460(7) Uani 1 1 d . . . . .
N2 N 0.3706(2) 0.1439(2) 0.7984(2) 0.0506(7) Uani 1 1 d . . . . .
N3 N 0.1503(3) 0.1940(3) 0.4959(2) 0.0607(9) Uani 1 1 d . . . . .
O1 O 0.2290(2) 0.0018(2) 0.59017(18) 0.0671(7) Uani 1 1 d . . . . .
O3 O 0.2754(2) 0.4394(3) 0.5540(3) 0.0889(9) Uani 1 1 d . . . . .

loop_
_atom_site_aniso_label
_atom_site_aniso_U_11
_atom_site_aniso_U_22
_atom_site_aniso_U_33
_atom_site_aniso_U_23
_atom_site_aniso_U_13
_atom_site_aniso_U_12
C1 0.0439(19) 0.0396(19) 0.0445(18) 0.0014(16) -0.0008(14) -0.0008(15)
C2 0.087(3) 0.049(2) 0.048(2) -0.0016(19) -0.0202(19) 0.004(2)
C3 0.090(3) 0.044(2) 0.067(3) -0.007(2) -0.016(2) 0.002(2)
C4 0.057(2) 0.042(2) 0.057(2) 0.0080(18) -0.0021(17) 0.0032(16)
C5 0.084(3) 0.051(2) 0.051(2) 0.0023(19) -0.0171(19) 0.007(2)
C6 0.084(3) 0.040(2) 0.048(2) -0.0019(17) -0.0174(18) 0.0034(19)
C7 0.085(3) 0.053(3) 0.080(3) 0.009(2) -0.007(2) 0.006(2)
C8 0.051(2) 0.047(2) 0.0408(18) 0.0053(17) -0.0040(15) 0.0042(16)
C9 0.052(2) 0.040(2) 0.0429(18) 0.0036(16) -0.0019(15) 0.0044(15)
C10 0.049(2) 0.042(2) 0.0506(19) 0.0004(17) -0.0035(15) -0.0011(16)
C11 0.087(3) 0.047(2) 0.069(3) -0.004(2) -0.018(2) -0.005(2)
C12 0.050(2) 0.047(2) 0.0451(19) 0.0053(17) 0.0024(15) 0.0049(16)
C13 0.057(2) 0.048(2) 0.046(2) 0.0053(17) 0.0049(16) 0.0033(18)
C14 0.046(2) 0.043(2) 0.096(3) 0.003(2) 0.020(2) 0.0106(17)
C15 0.101(4) 0.053(3) 0.098(4) 0.002(3) 0.030(3) 0.026(3)
C16 0.094(4) 0.048(3) 0.093(3) 0.010(2) 0.004(3) -0.006(2)
C17 0.057(2) 0.050(2) 0.0390(18) 0.0025(17) -0.0033(15) 0.0118(17)
C18 0.075(3) 0.039(2) 0.047(2) 0.0031(17) -0.0042(17) 0.0016(18)
C19 0.065(2) 0.044(2) 0.048(2) -0.0007(18) -0.0078(16) 0.0003(17)
C20 0.053(2) 0.051(2) 0.0382(18) 0.0013(17) -0.0013(15) 0.0137(17)
C21 0.059(2) 0.056(2) 0.0448(19) 0.0149(18) 0.0057(16) 0.0012(18)
C22 0.047(2) 0.066(3) 0.050(2) 0.006(2) 0.0014(16) -0.0017(18)
I1 0.0807(2) 0.0659(2) 0.04769(18) 0.01150(12) -0.01399(13) 0.00377(13)
N1 0.0559(17) 0.0338(15) 0.0428(15) 0.0004(13) -0.0075(12) 0.0002(12)
N2 0.0559(18) 0.0403(17) 0.0488(16) -0.0028(14) -0.0101(13) -0.0028(13)
N3 0.077(2) 0.043(2) 0.0522(19) 0.0057(17) -0.0166(15) 0.0069(17)
O1 0.0871(19) 0.0491(16) 0.0515(14) -0.0071(13) -0.0268(13) 0.0044(14)
O3 0.072(2) 0.069(2) 0.126(3) 0.021(2) 0.0196(19) 0.0090(17)

loop_
_atom_type_symbol
_atom_type_description
_atom_type_scat_dispersion_real
_atom_type_scat_dispersion_imag
_atom_type_scat_source
C C 0.0033 0.0016 'International Tables Vol C Tables 4.2.6.8 and 6.1.1.4'
H H 0.0000 0.0000 'International Tables Vol C Tables 4.2.6.8 and 6.1.1.4'
N N 0.0061 0.0033 'International Tables Vol C Tables 4.2.6.8 and 6.1.1.4'
O O 0.0106 0.0060 'International Tables Vol C Tables 4.2.6.8 and 6.1.1.4'
I I -0.4742 1.8119 'International Tables Vol C Tables 4.2.6.8 and 6.1.1.4'

loop_
_geom_angle_atom_site_label_1
_geom_angle_atom_site_label_2
_geom_angle_atom_site_label_3
_geom_angle
_geom_angle_site_symmetry_1
_geom_angle_site_symmetry_3
C6 C1 C2 118.3(3) . .
C6 C1 N1 119.6(3) . .
C2 C1 N1 122.1(3) . .
C1 C2 C3 119.9(3) . .
C1 C2 H2 120.1 . .
C3 C2 H2 120.1 . .
C4 C3 C2 122.5(4) . .
C4 C3 H3 118.7 . .
C2 C3 H3 118.7 . .
C5 C4 C3 116.8(3) . .
C5 C4 C7 121.5(3) . .
C3 C4 C7 121.7(4) . .
C4 C5 C6 121.6(3) . .
C4 C5 H5 119.2 . .
C6 C5 H5 119.2 . .
C1 C6 C5 120.8(3) . .
C1 C6 H6 119.6 . .
C5 C6 H6 119.6 . .
C4 C7 H7A 109.5 . .
C4 C7 H7B 109.5 . .
H7A C7 H7B 109.5 . .
C4 C7 H7C 109.5 . .
H7A C7 H7C 109.5 . .
H7B C7 H7C 109.5 . .
O1 C8 N1 126.4(3) . .
O1 C8 C9 128.8(3) . .
N1 C8 C9 104.7(3) . .
C12 C9 C10 132.4(3) . .
C12 C9 C8 122.6(3) . .
C10 C9 C8 104.9(3) . .
N2 C10 C9 111.8(3) . .
N2 C10 C11 119.3(3) . .
C9 C10 C11 128.9(3) . .
C10 C11 H11A 109.5 . .
C10 C11 H11B 109.5 . .
H11A C11 H11B 109.5 . .
C10 C11 H11C 109.5 . .
H11A C11 H11C 109.5 . .
H11B C11 H11C 109.5 . .
N3 C12 C9 119.4(3) . .
N3 C12 C13 118.5(3) . .
C9 C12 C13 122.0(3) . .
C14 C13 O3 109.9(3) . .
C14 C13 C12 129.6(4) . .
O3 C13 C12 120.1(3) . .
C13 C14 C15 107.7(4) . .
C13 C14 H14 126.1 . .
C15 C14 H14 126.1 . .
C16 C15 C14 107.8(4) . .
C16 C15 H15 126.1 . .
C14 C15 H15 126.1 . .
C15 C16 O3 108.5(4) . .
C15 C16 H16 125.7 . .
O3 C16 H16 125.7 . .
C18 C17 C22 119.8(3) . .
C18 C17 N3 118.1(3) . .
C22 C17 N3 122.1(3) . .
C17 C18 C19 120.5(3) . .
C17 C18 H18 119.7 . .
C19 C18 H18 119.7 . .
C20 C19 C18 119.2(3) . .
C20 C19 H19 120.4 . .
C18 C19 H19 120.4 . .
C21 C20 C19 120.6(3) . .
C21 C20 I1 119.4(3) . .
C19 C20 I1 120.1(3) . .
C20 C21 C22 120.4(3) . .
C20 C21 H21 119.8 . .
C22 C21 H21 119.8 . .
C21 C22 C17 119.4(3) . .
C21 C22 H22 120.3 . .
C17 C22 H22 120.3 . .
C8 N1 N2 111.8(3) . .
C8 N1 C1 129.1(3) . .
N2 N1 C1 119.1(2) . .
C10 N2 N1 106.8(3) . .
C12 N3 C17 130.0(3) . .
C12 N3 H3A 117(3) . .
C17 N3 H3A 113(3) . .
C13 O3 C16 105.9(3) . .

loop_
_geom_bond_atom_site_label_1
_geom_bond_atom_site_label_2
_geom_bond_distance
_geom_bond_site_symmetry_2
C1 C6 1.369(4) .
C1 C2 1.376(5) .
C1 N1 1.419(4) .
C2 C3 1.378(5) .
C2 H2 0.9300 .
C3 C4 1.371(5) .
C3 H3 0.9300 .
C4 C5 1.368(5) .
C4 C7 1.504(5) .
C5 C6 1.382(5) .
C5 H5 0.9300 .
C6 H6 0.9300 .
C7 H7A 0.9600 .
C7 H7B 0.9600 .
C7 H7C 0.9600 .
C8 O1 1.244(4) .
C8 N1 1.372(4) .
C8 C9 1.445(5) .
C9 C12 1.380(4) .
C9 C10 1.435(4) .
C10 N2 1.293(4) .
C10 C11 1.494(5) .
C11 H11A 0.9600 .
C11 H11B 0.9600 .
C11 H11C 0.9600 .
C12 N3 1.339(4) .
C12 C13 1.463(5) .
C13 C14 1.312(5) .
C13 O3 1.332(5) .
C14 C15 1.386(6) .
C14 H14 0.9300 .
C15 C16 1.294(6) .
C15 H15 0.9300 .
C16 O3 1.403(5) .
C16 H16 0.9300 .
C17 C18 1.379(5) .
C17 C22 1.383(5) .
C17 N3 1.422(4) .
C18 C19 1.384(5) .
C18 H18 0.9300 .
C19 C20 1.375(5) .
C19 H19 0.9300 .
C20 C21 1.372(5) .
C20 I1 2.096(3) .
C21 C22 1.381(5) .
C21 H21 0.9300 .
C22 H22 0.9300 .
N1 N2 1.400(4) .
N3 H3A 0.78(4) .

loop_
_geom_hbond_atom_site_label_D
_geom_hbond_atom_site_label_H
_geom_hbond_atom_site_label_A
_geom_hbond_distance_DH
_geom_hbond_distance_HA
_geom_hbond_distance_DA
_geom_hbond_angle_DHA
_geom_hbond_site_symmetry_A
_geom_hbond_publ_flag
N3 H3A O1 0.78(4) 2.07(4) 2.712(4) 140(4) . yes
C22 H22 O3 0.93 2.56 3.321(5) 139.5 . yes
C18 H18 I1 0.93 3.33 3.846(4) 117.3 4_566 yes
C2 H2 O1 0.93 2.32 2.935(4) 123.1 . yes
N3 H3A O1 0.78(4) 2.07(4) 2.712(4) 140(4) . yes
C22 H22 O3 0.93 2.56 3.321(5) 139.5 . yes
C18 H18 I1 0.93 3.33 3.846(4) 117.3 4_566 yes
C2 H2 O1 0.93 2.32 2.935(4) 123.1 . yes
N3 H3A O1 0.78(4) 2.07(4) 2.712(4) 140(4) . yes
C22 H22 O3 0.93 2.56 3.321(5) 139.5 . yes
C18 H18 I1 0.93 3.33 3.846(4) 117.3 4_566 yes
C2 H2 O1 0.93 2.32 2.935(4) 123.1 . yes
N3 H3A O1 0.78(4) 2.07(4) 2.712(4) 140(4) . yes
C22 H22 O3 0.93 2.56 3.321(5) 139.5 . yes
C18 H18 I1 0.93 3.33 3.846(4) 117.3 4_566 yes
C2 H2 O1 0.93 2.32 2.935(4) 123.1 . yes
N3 H3A O1 0.78(4) 2.07(4) 2.712(4) 140(4) . yes
C22 H22 O3 0.93 2.56 3.321(5) 139.5 . yes
C18 H18 I1 0.93 3.33 3.846(4) 117.3 4_566 yes
C2 H2 O1 0.93 2.32 2.935(4) 123.1 . yes
N3 H3A O1 0.78(4) 2.07(4) 2.712(4) 140(4) . yes
C22 H22 O3 0.93 2.56 3.321(5) 139.5 . yes
C18 H18 I1 0.93 3.33 3.846(4) 117.3 4_566 yes
C2 H2 O1 0.93 2.32 2.935(4) 123.1 . yes
N3 H3A O1 0.78(4) 2.07(4) 2.712(4) 140(4) . yes
C22 H22 O3 0.93 2.56 3.321(5) 139.5 . yes
C18 H18 I1 0.93 3.33 3.846(4) 117.3 4_566 yes
C2 H2 O1 0.93 2.32 2.935(4) 123.1 . yes
N3 H3A O1 0.78(4) 2.07(4) 2.712(4) 140(4) . yes
C22 H22 O3 0.93 2.56 3.321(5) 139.5 . yes
C18 H18 I1 0.93 3.33 3.846(4) 117.3 4_566 yes
C2 H2 O1 0.93 2.32 2.935(4) 123.1 . yes
N3 H3A O1 0.78(4) 2.07(4) 2.712(4) 140(4) . yes
C22 H22 O3 0.93 2.56 3.321(5) 139.5 . yes
C18 H18 I1 0.93 3.33 3.846(4) 117.3 4_566 yes
C2 H2 O1 0.93 2.32 2.935(4) 123.1 . yes
C2 H2 O1 0.93 2.32 2.935(4) 123.1 . yes
C18 H18 I1 0.93 3.33 3.846(4) 117.3 4_566 yes
C22 H22 O3 0.93 2.56 3.321(5) 139.5 . yes
N3 H3A O1 0.78(4) 2.07(4) 2.712(4) 140(4) . yes
C2 H2 O1 0.93 2.32 2.935(4) 123.1 . yes
C18 H18 I1 0.93 3.33 3.846(4) 117.3 4_566 yes
C22 H22 O3 0.93 2.56 3.321(5) 139.5 . yes
N3 H3A O1 0.78(4) 2.07(4) 2.712(4) 140(4) . yes
C2 H2 O1 0.93 2.32 2.935(4) 123.1 . yes
C18 H18 I1 0.93 3.33 3.846(4) 117.3 4_566 yes
C22 H22 O3 0.93 2.56 3.321(5) 139.5 . yes
N3 H3A O1 0.78(4) 2.07(4) 2.712(4) 140(4) . yes
C2 H2 O1 0.93 2.32 2.935(4) 123.1 . yes
C18 H18 I1 0.93 3.33 3.846(4) 117.3 4_566 yes
C22 H22 O3 0.93 2.56 3.321(5) 139.5 . yes
N3 H3A O1 0.78(4) 2.07(4) 2.712(4) 140(4) . yes
C2 H2 O1 0.93 2.32 2.935(4) 123.1 . yes
C18 H18 I1 0.93 3.33 3.846(4) 117.3 4_566 yes
C22 H22 O3 0.93 2.56 3.321(5) 139.5 . yes
N3 H3A O1 0.78(4) 2.07(4) 2.712(4) 140(4) . yes
C2 H2 O1 0.93 2.32 2.935(4) 123.1 . yes
C18 H18 I1 0.93 3.33 3.846(4) 117.3 4_566 yes
C22 H22 O3 0.93 2.56 3.321(5) 139.5 . yes
N3 H3A O1 0.78(4) 2.07(4) 2.712(4) 140(4) . yes

loop_
_geom_torsion_atom_site_label_1
_geom_torsion_atom_site_label_2
_geom_torsion_atom_site_label_3
_geom_torsion_atom_site_label_4
_geom_torsion
_geom_torsion_site_symmetry_1
_geom_torsion_site_symmetry_2
_geom_torsion_site_symmetry_3
_geom_torsion_site_symmetry_4
C6 C1 C2 C3 1.0(6) . . . .
N1 C1 C2 C3 -178.7(4) . . . .
C1 C2 C3 C4 0.1(7) . . . .
C2 C3 C4 C5 -1.9(6) . . . .
C2 C3 C4 C7 178.1(4) . . . .
C3 C4 C5 C6 2.5(6) . . . .
C7 C4 C5 C6 -177.4(4) . . . .
C2 C1 C6 C5 -0.3(6) . . . .
N1 C1 C6 C5 179.4(4) . . . .
C4 C5 C6 C1 -1.5(6) . . . .
O1 C8 C9 C12 -0.5(6) . . . .
N1 C8 C9 C12 -177.9(3) . . . .
O1 C8 C9 C10 175.8(4) . . . .
N1 C8 C9 C10 -1.6(3) . . . .
C12 C9 C10 N2 177.2(4) . . . .
C8 C9 C10 N2 1.4(4) . . . .
C12 C9 C10 C11 -2.5(7) . . . .
C8 C9 C10 C11 -178.3(4) . . . .
C10 C9 C12 N3 -174.8(4) . . . .
C8 C9 C12 N3 0.3(5) . . . .
C10 C9 C12 C13 1.9(6) . . . .
C8 C9 C12 C13 177.0(3) . . . .
N3 C12 C13 C14 65.1(6) . . . .
C9 C12 C13 C14 -111.6(5) . . . .
N3 C12 C13 O3 -106.7(4) . . . .
C9 C12 C13 O3 76.6(5) . . . .
O3 C13 C14 C15 -4.3(5) . . . .
C12 C13 C14 C15 -176.8(4) . . . .
C13 C14 C15 C16 3.2(6) . . . .
C14 C15 C16 O3 -0.9(6) . . . .
C22 C17 C18 C19 -1.6(5) . . . .
N3 C17 C18 C19 -179.5(3) . . . .
C17 C18 C19 C20 -0.7(6) . . . .
C18 C19 C20 C21 2.3(5) . . . .
C18 C19 C20 I1 -177.5(3) . . . .
C19 C20 C21 C22 -1.7(5) . . . .
I1 C20 C21 C22 178.2(3) . . . .
C20 C21 C22 C17 -0.7(5) . . . .
C18 C17 C22 C21 2.2(5) . . . .
N3 C17 C22 C21 -179.9(3) . . . .
O1 C8 N1 N2 -176.1(3) . . . .
C9 C8 N1 N2 1.3(4) . . . .
O1 C8 N1 C1 2.0(6) . . . .
C9 C8 N1 C1 179.5(3) . . . .
C6 C1 N1 C8 -170.4(3) . . . .
C2 C1 N1 C8 9.3(5) . . . .
C6 C1 N1 N2 7.6(5) . . . .
C2 C1 N1 N2 -172.7(3) . . . .
C9 C10 N2 N1 -0.6(4) . . . .
C11 C10 N2 N1 179.1(3) . . . .
C8 N1 N2 C10 -0.5(4) . . . .
C1 N1 N2 C10 -178.8(3) . . . .
C9 C12 N3 C17 -175.1(4) . . . .
C13 C12 N3 C17 8.1(6) . . . .
C18 C17 N3 C12 -148.1(4) . . . .
C22 C17 N3 C12 34.0(6) . . . .
C14 C13 O3 C16 3.8(5) . . . .
C12 C13 O3 C16 177.0(3) . . . .
C15 C16 O3 C13 -1.7(5) . . . .
